data_4515912
loop_
_publ_author_name
'Sahoo, Prakash Kumar'
'Gawali, Suhas Shahaji'
'Gunanathan, Chidambaram'

_publ_section_title
;
 Iron-Catalyzed Selective Etherification and Transetherification Reactions
 Using Alcohols.
;
_journal_issue 1
_journal_name_full 'ACS omega'
_journal_page_first 124
_journal_page_last 136
_journal_paper_doi 10.1021/acsomega.7b01705
_journal_volume 3
_journal_year 2018
_chemical_formula_moiety 'C26 H22 O'
_chemical_formula_sum 'C26 H22 O'
_chemical_formula_weight 350.43
_space_group_crystal_system monoclinic
_space_group_IT_number 14
_space_group_name_Hall '-P 2yn'
_space_group_name_H-M_alt 'P 1 21/n 1'
_atom_sites_solution_hydrogens geom
_audit_creation_date 2017-12-06
_audit_creation_method
;
Olex2 1.2-alpha
(compiled 2015.07.23 svn.r3196 for OlexSys, GUI svn.r5077)
;
_cell_angle_alpha 90
_cell_angle_beta 104.891(2)
_cell_angle_gamma 90
_cell_formula_units_Z 4
_cell_length_a 9.2774(3)
_cell_length_b 22.6668(7)
_cell_length_c 9.8223(3)
_cell_measurement_reflns_used 5777
_cell_measurement_temperature 298
_cell_measurement_theta_max 24.67
_cell_measurement_theta_min 2.44
_cell_volume 1996.15(11)
_computing_molecular_graphics 'Olex2 (Dolomanov et al., 2009)'
_computing_publication_material 'Olex2 (Dolomanov et al., 2009)'
_computing_structure_refinement 'ShelXL (Sheldrick, 2015)'
_computing_structure_solution 'ShelXT (Sheldrick, 2015)'
_diffrn_ambient_temperature 298
_diffrn_measured_fraction_theta_full 0.992
_diffrn_measured_fraction_theta_max 0.992
_diffrn_measurement_device_type 'Bruker APEX-II CCD'
_diffrn_measurement_method '\f and \w scans'
_diffrn_radiation_type MoK\a
_diffrn_radiation_wavelength 0.71073
_diffrn_reflns_av_R_equivalents 0.0293
_diffrn_reflns_av_unetI/netI 0.0221
_diffrn_reflns_Laue_measured_fraction_full 0.992
_diffrn_reflns_Laue_measured_fraction_max 0.992
_diffrn_reflns_limit_h_max 11
_diffrn_reflns_limit_h_min -11
_diffrn_reflns_limit_k_max 27
_diffrn_reflns_limit_k_min -27
_diffrn_reflns_limit_l_max 11
_diffrn_reflns_limit_l_min -11
_diffrn_reflns_number 21445
_diffrn_reflns_point_group_measured_fraction_full 0.992
_diffrn_reflns_point_group_measured_fraction_max 0.992
_diffrn_reflns_theta_full 25.803
_diffrn_reflns_theta_max 25.803
_diffrn_reflns_theta_min 1.797
_diffrn_standards_number 0
_exptl_absorpt_coefficient_mu 0.069
_exptl_absorpt_correction_T_max 0.7453
_exptl_absorpt_correction_T_min 0.6895
_exptl_absorpt_correction_type multi-scan
_exptl_absorpt_process_details
;
SADABS-2014/5 (Bruker,2014/5) was used for absorption correction.
wR2(int) was 0.0801 before and 0.0379 after correction.
The Ratio of minimum to maximum transmission is 0.9251.
The \l/2 correction factor is 0.00150.
;
_exptl_crystal_colour colourless
_exptl_crystal_colour_primary colourless
_exptl_crystal_density_diffrn 1.166
_exptl_crystal_description block
_exptl_crystal_F_000 744
_exptl_crystal_size_max 0.3
_exptl_crystal_size_mid 0.2
_exptl_crystal_size_min 0.15
_refine_diff_density_max 0.108
_refine_diff_density_min -0.169
_refine_diff_density_rms 0.032
_refine_ls_extinction_method none
_refine_ls_goodness_of_fit_ref 1.016
_refine_ls_hydrogen_treatment constr
_refine_ls_matrix_type full
_refine_ls_number_parameters 244
_refine_ls_number_reflns 3810
_refine_ls_number_restraints 0
_refine_ls_restrained_S_all 1.016
_refine_ls_R_factor_all 0.0606
_refine_ls_R_factor_gt 0.0398
_refine_ls_shift/su_max 0.001
_refine_ls_shift/su_mean 0.000
_refine_ls_structure_factor_coef Fsqd
_refine_ls_weighting_details 'w=1/[\s^2^(Fo^2^)+(0.0523P)^2^+0.1811P] where P=(Fo^2^+2Fc^2^)/3'
_refine_ls_weighting_scheme calc
_refine_ls_wR_factor_gt 0.0953
_refine_ls_wR_factor_ref 0.1071
_reflns_Friedel_coverage 0.000
_reflns_number_gt 2736
_reflns_number_total 3810
_reflns_threshold_expression 'I > 2\s(I)'
_cod_data_source_file ao7b01705_si_002.cif
_cod_data_source_block cg_ps_141
_cod_database_code 4515912
_shelx_space_group_comment
;
The symmetry employed for this shelxl refinement is uniquely defined
by the following loop, which should always be used as a source of
symmetry information in preference to the above space-group names.
They are only intended as comments.
;
_olex2_refinement_description
;
1. Fixed Uiso
 At 1.2 times of:
  All C(H) groups
2.a Ternary CH refined with riding coordinates:
 C7(H7), C14(H14)
2.b Aromatic/amide H refined with riding coordinates:
 C9(H9), C20(H20), C26(H26), C2(H2), C13(H13), C6(H6), C22(H22), C10(H10),
 C19(H19), C3(H3), C16(H16), C11(H11), C25(H25), C18(H18), C4(H4), C12(H12),
 C5(H5), C24(H24), C23(H23), C17(H17)
;
_shelx_shelxl_version_number 2016/4
_olex2_submission_special_instructions 'No special instructions were received'

loop_
_space_group_symop_operation_xyz
'x, y, z'
'-x+1/2, y+1/2, -z+1/2'
'-x, -y, -z'
'x-1/2, -y-1/2, z-1/2'

loop_
_atom_site_label
_atom_site_type_symbol
_atom_site_fract_x
_atom_site_fract_y
_atom_site_fract_z
_atom_site_U_iso_or_equiv
_atom_site_adp_type
_atom_site_occupancy
_atom_site_site_symmetry_order
_atom_site_calc_flag
_atom_site_refinement_flags_posn
O1 O 0.49368(8) 0.60401(4) 0.25064(8) 0.0454(2) Uani 1 1 d .
C7 C 0.43462(13) 0.66245(5) 0.25071(13) 0.0425(3) Uani 1 1 d .
H7 H 0.459845 0.676785 0.348099 0.051 Uiso 1 1 calc R
C8 C 0.50472(13) 0.70352(6) 0.16484(13) 0.0428(3) Uani 1 1 d .
C14 C 0.64602(13) 0.59876(6) 0.32947(13) 0.0438(3) Uani 1 1 d .
H14 H 0.701801 0.631694 0.303196 0.053 Uiso 1 1 calc R
C1 C 0.26625(13) 0.65767(6) 0.20002(12) 0.0450(3) Uani 1 1 d .
C15 C 0.66156(13) 0.60230(5) 0.48600(13) 0.0444(3) Uani 1 1 d .
C21 C 0.70373(13) 0.54208(6) 0.28068(13) 0.0463(3) Uani 1 1 d .
C9 C 0.59549(15) 0.74941(6) 0.22641(15) 0.0521(3) Uani 1 1 d .
H9 H 0.612819 0.755992 0.322721 0.063 Uiso 1 1 calc R
C20 C 0.78054(14) 0.63129(6) 0.57343(14) 0.0534(3) Uani 1 1 d .
H20 H 0.849299 0.650527 0.534846 0.064 Uiso 1 1 calc R
C26 C 0.66830(15) 0.52924(7) 0.13795(15) 0.0567(4) Uani 1 1 d .
H26 H 0.605767 0.554487 0.074694 0.068 Uiso 1 1 calc R
C2 C 0.18134(15) 0.70565(7) 0.14081(14) 0.0572(4) Uani 1 1 d .
H2 H 0.228357 0.740429 0.126118 0.069 Uiso 1 1 calc R
C13 C 0.48236(16) 0.69437(7) 0.02138(14) 0.0603(4) Uani 1 1 d .
H13 H 0.422609 0.663282 -0.022154 0.072 Uiso 1 1 calc R
C6 C 0.19301(16) 0.60637(7) 0.21913(16) 0.0615(4) Uani 1 1 d .
H6 H 0.248018 0.573333 0.257613 0.074 Uiso 1 1 calc R
C22 C 0.79617(15) 0.50367(7) 0.37186(16) 0.0639(4) Uani 1 1 d .
H22 H 0.820854 0.511044 0.468225 0.077 Uiso 1 1 calc R
C10 C 0.66140(16) 0.78593(7) 0.14641(19) 0.0666(4) Uani 1 1 d .
H10 H 0.722992 0.816679 0.189082 0.080 Uiso 1 1 calc R
C19 C 0.79910(18) 0.63218(7) 0.71753(15) 0.0674(4) Uani 1 1 d .
H19 H 0.880175 0.651716 0.775363 0.081 Uiso 1 1 calc R
C3 C 0.02676(16) 0.70265(9) 0.10292(15) 0.0690(5) Uani 1 1 d .
H3 H -0.028944 0.735303 0.062921 0.083 Uiso 1 1 calc R
C16 C 0.55895(18) 0.57560(8) 0.54590(15) 0.0703(5) Uani 1 1 d .
H16 H 0.476668 0.556534 0.488679 0.084 Uiso 1 1 calc R
C11 C 0.63560(18) 0.77663(8) 0.00482(19) 0.0726(5) Uani 1 1 d .
H11 H 0.677996 0.801520 -0.049445 0.087 Uiso 1 1 calc R
C25 C 0.72428(18) 0.47961(8) 0.08811(18) 0.0716(4) Uani 1 1 d .
H25 H 0.698605 0.471556 -0.007958 0.086 Uiso 1 1 calc R
C18 C 0.6983(2) 0.60437(8) 0.77479(16) 0.0784(5) Uani 1 1 d .
H18 H 0.712010 0.604078 0.871962 0.094 Uiso 1 1 calc R
C4 C -0.04394(17) 0.65190(9) 0.12416(16) 0.0752(5) Uani 1 1 d .
H4 H -0.147560 0.650087 0.099788 0.090 Uiso 1 1 calc R
C12 C 0.54774(19) 0.73085(8) -0.05679(17) 0.0743(5) Uani 1 1 d .
H12 H 0.531881 0.724246 -0.152958 0.089 Uiso 1 1 calc R
C5 C 0.03881(18) 0.60368(9) 0.18162(19) 0.0789(5) Uani 1 1 d .
H5 H -0.008955 0.568966 0.195464 0.095 Uiso 1 1 calc R
C24 C 0.81674(19) 0.44247(8) 0.1789(2) 0.0812(5) Uani 1 1 d .
H24 H 0.855502 0.409361 0.145004 0.097 Uiso 1 1 calc R
C23 C 0.85264(18) 0.45402(7) 0.3207(2) 0.0821(5) Uani 1 1 d .
H23 H 0.915226 0.428448 0.382938 0.099 Uiso 1 1 calc R
C17 C 0.5772(2) 0.57693(9) 0.68961(16) 0.0874(6) Uani 1 1 d .
H17 H 0.506937 0.559087 0.728697 0.105 Uiso 1 1 calc R

loop_
_atom_site_aniso_label
_atom_site_aniso_U_11
_atom_site_aniso_U_22
_atom_site_aniso_U_33
_atom_site_aniso_U_23
_atom_site_aniso_U_13
_atom_site_aniso_U_12
O1 0.0412(5) 0.0440(5) 0.0481(5) -0.0017(4) 0.0063(4) 0.0004(4)
C7 0.0457(7) 0.0446(7) 0.0376(6) -0.0019(5) 0.0116(5) 0.0013(5)
C8 0.0396(6) 0.0453(7) 0.0441(7) 0.0034(6) 0.0121(5) 0.0052(5)
C14 0.0381(6) 0.0447(8) 0.0473(7) 0.0036(6) 0.0089(5) -0.0048(5)
C1 0.0442(7) 0.0555(8) 0.0376(7) -0.0054(6) 0.0149(5) 0.0002(6)
C15 0.0453(7) 0.0399(7) 0.0462(7) 0.0032(6) 0.0084(6) -0.0025(5)
C21 0.0384(6) 0.0453(8) 0.0555(8) 0.0008(6) 0.0124(6) -0.0044(5)
C9 0.0531(8) 0.0476(8) 0.0556(8) 0.0014(6) 0.0138(6) 0.0012(6)
C20 0.0482(7) 0.0536(8) 0.0568(8) -0.0033(7) 0.0105(6) -0.0064(6)
C26 0.0538(8) 0.0628(9) 0.0563(8) 0.0001(7) 0.0188(7) 0.0019(7)
C2 0.0525(8) 0.0681(10) 0.0522(8) 0.0043(7) 0.0157(6) 0.0061(7)
C13 0.0653(9) 0.0705(10) 0.0473(8) -0.0002(7) 0.0186(7) -0.0061(7)
C6 0.0521(8) 0.0618(10) 0.0741(10) -0.0052(8) 0.0227(7) -0.0050(7)
C22 0.0603(9) 0.0554(9) 0.0666(9) -0.0044(7) -0.0008(7) 0.0051(7)
C10 0.0587(9) 0.0502(9) 0.0921(12) 0.0089(8) 0.0213(8) -0.0046(7)
C19 0.0696(10) 0.0698(10) 0.0552(9) -0.0109(8) 0.0022(8) -0.0118(8)
C3 0.0499(8) 0.1029(13) 0.0540(9) 0.0035(8) 0.0127(7) 0.0188(9)
C16 0.0718(10) 0.0859(12) 0.0516(9) 0.0018(8) 0.0129(7) -0.0345(9)
C11 0.0683(10) 0.0741(12) 0.0848(12) 0.0298(10) 0.0370(9) 0.0073(9)
C25 0.0703(10) 0.0748(11) 0.0735(10) -0.0160(9) 0.0256(8) 0.0024(9)
C18 0.0993(13) 0.0886(13) 0.0456(9) -0.0015(8) 0.0152(9) -0.0174(10)
C4 0.0430(8) 0.1178(16) 0.0650(10) -0.0145(10) 0.0144(7) -0.0037(10)
C12 0.0831(11) 0.0910(13) 0.0549(9) 0.0140(9) 0.0291(8) -0.0005(10)
C5 0.0552(9) 0.0887(13) 0.0976(13) -0.0153(10) 0.0286(9) -0.0205(9)
C24 0.0678(10) 0.0657(11) 0.1071(14) -0.0242(10) 0.0171(10) 0.0085(9)
C23 0.0702(10) 0.0596(11) 0.1023(14) -0.0065(10) -0.0037(10) 0.0177(8)
C17 0.0970(13) 0.1119(15) 0.0568(10) 0.0055(10) 0.0259(9) -0.0412(12)

loop_
_atom_type_symbol
_atom_type_description
_atom_type_scat_dispersion_real
_atom_type_scat_dispersion_imag
_atom_type_scat_source
C C 0.0033 0.0016 'International Tables Vol C Tables 4.2.6.8 and 6.1.1.4'
H H 0.0000 0.0000 'International Tables Vol C Tables 4.2.6.8 and 6.1.1.4'
O O 0.0106 0.0060 'International Tables Vol C Tables 4.2.6.8 and 6.1.1.4'

loop_
_geom_angle_atom_site_label_1
_geom_angle_atom_site_label_2
_geom_angle_atom_site_label_3
_geom_angle
C14 O1 C7 113.64(9)
O1 C7 H7 108.2
O1 C7 C8 110.47(9)
O1 C7 C1 107.19(10)
C8 C7 H7 108.2
C8 C7 C1 114.55(10)
C1 C7 H7 108.2
C9 C8 C7 121.52(11)
C9 C8 C13 118.32(12)
C13 C8 C7 120.13(12)
O1 C14 H14 108.0
O1 C14 C15 111.67(10)
O1 C14 C21 106.22(9)
C15 C14 H14 108.0
C15 C14 C21 114.72(10)
C21 C14 H14 108.0
C2 C1 C7 120.67(12)
C2 C1 C6 118.18(12)
C6 C1 C7 121.04(12)
C20 C15 C14 120.77(11)
C20 C15 C16 118.22(12)
C16 C15 C14 120.99(11)
C26 C21 C14 119.10(12)
C22 C21 C14 122.75(12)
C22 C21 C26 118.08(13)
C8 C9 H9 119.6
C8 C9 C10 120.74(14)
C10 C9 H9 119.6
C15 C20 H20 119.5
C15 C20 C19 120.95(13)
C19 C20 H20 119.5
C21 C26 H26 119.4
C25 C26 C21 121.11(14)
C25 C26 H26 119.4
C1 C2 H2 119.6
C1 C2 C3 120.85(15)
C3 C2 H2 119.6
C8 C13 H13 119.8
C12 C13 C8 120.45(15)
C12 C13 H13 119.8
C1 C6 H6 119.6
C1 C6 C5 120.73(15)
C5 C6 H6 119.6
C21 C22 H22 119.8
C21 C22 C23 120.39(14)
C23 C22 H22 119.8
C9 C10 H10 120.1
C11 C10 C9 119.83(15)
C11 C10 H10 120.1
C20 C19 H19 120.1
C18 C19 C20 119.86(14)
C18 C19 H19 120.1
C2 C3 H3 119.9
C4 C3 C2 120.26(15)
C4 C3 H3 119.9
C15 C16 H16 119.7
C17 C16 C15 120.67(14)
C17 C16 H16 119.7
C10 C11 H11 120.0
C12 C11 C10 119.90(14)
C12 C11 H11 120.0
C26 C25 H25 119.9
C24 C25 C26 120.25(15)
C24 C25 H25 119.9
C19 C18 H18 120.0
C19 C18 C17 120.08(14)
C17 C18 H18 120.0
C3 C4 H4 120.2
C3 C4 C5 119.60(14)
C5 C4 H4 120.2
C13 C12 H12 119.6
C11 C12 C13 120.74(15)
C11 C12 H12 119.6
C6 C5 H5 119.8
C4 C5 C6 120.37(16)
C4 C5 H5 119.8
C25 C24 H24 120.1
C25 C24 C23 119.72(16)
C23 C24 H24 120.1
C22 C23 H23 119.8
C24 C23 C22 120.44(15)
C24 C23 H23 119.8
C16 C17 H17 119.9
C18 C17 C16 120.18(15)
C18 C17 H17 119.9

loop_
_geom_bond_atom_site_label_1
_geom_bond_atom_site_label_2
_geom_bond_distance
O1 C7 1.4335(14)
O1 C14 1.4313(14)
C7 H7 0.9800
C7 C8 1.5109(17)
C7 C1 1.5166(17)
C8 C9 1.3767(18)
C8 C13 1.3861(17)
C14 H14 0.9800
C14 C15 1.5091(17)
C14 C21 1.5162(18)
C1 C2 1.3805(18)
C1 C6 1.3838(19)
C15 C20 1.3786(17)
C15 C16 1.3807(19)
C21 C26 1.3861(18)
C21 C22 1.3787(18)
C9 H9 0.9300
C9 C10 1.387(2)
C20 H20 0.9300
C20 C19 1.3813(19)
C26 H26 0.9300
C26 C25 1.380(2)
C2 H2 0.9300
C2 C3 1.3877(19)
C13 H13 0.9300
C13 C12 1.371(2)
C6 H6 0.9300
C6 C5 1.384(2)
C22 H22 0.9300
C22 C23 1.389(2)
C10 H10 0.9300
C10 C11 1.366(2)
C19 H19 0.9300
C19 C18 1.363(2)
C3 H3 0.9300
C3 C4 1.366(2)
C16 H16 0.9300
C16 C17 1.378(2)
C11 H11 0.9300
C11 C12 1.362(2)
C25 H25 0.9300
C25 C24 1.359(2)
C18 H18 0.9300
C18 C17 1.366(2)
C4 H4 0.9300
C4 C5 1.371(2)
C12 H12 0.9300
C5 H5 0.9300
C24 H24 0.9300
C24 C23 1.371(2)
C23 H23 0.9300
C17 H17 0.9300

loop_
_geom_torsion_atom_site_label_1
_geom_torsion_atom_site_label_2
_geom_torsion_atom_site_label_3
_geom_torsion_atom_site_label_4
_geom_torsion
O1 C7 C8 C9 -114.00(12)
O1 C7 C8 C13 63.87(14)
O1 C7 C1 C2 -156.53(11)
O1 C7 C1 C6 27.24(16)
O1 C14 C15 C20 -142.05(12)
O1 C14 C15 C16 39.32(17)
O1 C14 C21 C26 43.35(15)
O1 C14 C21 C22 -139.68(12)
C7 O1 C14 C15 72.13(12)
C7 O1 C14 C21 -162.13(9)
C7 C8 C9 C10 178.65(12)
C7 C8 C13 C12 -178.86(13)
C7 C1 C2 C3 -175.67(12)
C7 C1 C6 C5 175.42(13)
C8 C7 C1 C2 -33.60(16)
C8 C7 C1 C6 150.17(12)
C8 C9 C10 C11 0.4(2)
C8 C13 C12 C11 0.0(2)
C14 O1 C7 C8 69.98(12)
C14 O1 C7 C1 -164.59(9)
C14 C15 C20 C19 -176.81(13)
C14 C15 C16 C17 177.27(16)
C14 C21 C26 C25 176.83(12)
C14 C21 C22 C23 -176.34(13)
C1 C7 C8 C9 124.85(13)
C1 C7 C8 C13 -57.27(16)
C1 C2 C3 C4 0.2(2)
C1 C6 C5 C4 0.3(2)
C15 C14 C21 C26 167.22(11)
C15 C14 C21 C22 -15.82(17)
C15 C20 C19 C18 -0.4(2)
C15 C16 C17 C18 -0.6(3)
C21 C14 C15 C20 97.03(14)
C21 C14 C15 C16 -81.59(16)
C21 C26 C25 C24 -0.5(2)
C21 C22 C23 C24 -0.3(2)
C9 C8 C13 C12 -0.9(2)
C9 C10 C11 C12 -1.3(2)
C20 C15 C16 C17 -1.4(2)
C20 C19 C18 C17 -1.6(3)
C26 C21 C22 C23 0.7(2)
C26 C25 C24 C23 0.9(3)
C2 C1 C6 C5 -0.9(2)
C2 C3 C4 C5 -0.8(2)
C13 C8 C9 C10 0.74(19)
C6 C1 C2 C3 0.68(19)
C22 C21 C26 C25 -0.3(2)
C10 C11 C12 C13 1.1(3)
C19 C18 C17 C16 2.1(3)
C3 C4 C5 C6 0.6(3)
C16 C15 C20 C19 1.8(2)
C25 C24 C23 C22 -0.6(3)
